data_4315598
loop_
_publ_author_name
'Anandalok Audhya'
'Kisholoy Bhattacharya'
'Manoranjan Maity'
'Muktimoy Chaudhury'

_publ_section_title
;
 Building Metallacrown Topology around a Discrete [M3(\m3-O)] (M = Ni(II)
 and Pd(II)) Core Using Oximato Oxygen Linkers: Synthesis, Structures, and
 Spectroscopic Characterization of a New Family of Compounds with an
 Inverse-9-MC-3 Motif
;
_journal_name_full 'Inorganic Chemistry'
_journal_page_first 5009
_journal_page_last 5015
_journal_paper_doi 10.1021/ic100179q
_journal_volume 49
_journal_year 2010
_chemical_formula_sum 'C21 H38 Cl N6 Ni3 O8'
_chemical_formula_weight 714.15
_chemical_name_systematic
; 
 ? 
;
_space_group_IT_number 2
_symmetry_cell_setting triclinic
_symmetry_space_group_name_Hall '-P 1'
_symmetry_space_group_name_H-M 'P -1'
_atom_sites_solution_hydrogens geom
_atom_sites_solution_primary direct
_atom_sites_solution_secondary difmap
_audit_creation_method SHELXL-97
_cell_angle_alpha 107.846(3)
_cell_angle_beta 90.380(3)
_cell_angle_gamma 107.024(3)
_cell_formula_units_Z 2
_cell_length_a 10.1919(12)
_cell_length_b 12.6867(15)
_cell_length_c 12.8474(16)
_cell_measurement_temperature 298(2)
_cell_volume 1503.5(3)
_computing_cell_refinement 'BRUKER APEX II'
_computing_data_collection 'BRUKER APEX II'
_computing_data_reduction 'BRUKER APEX II'
_computing_molecular_graphics 'MERCURY 2.2, PLATON-97'
_computing_publication_material 'MERCURY 2.2, PLATON-97'
_computing_structure_refinement 'SHELXL-97 (Sheldrick, 1997)'
_computing_structure_solution 'SHELXS-97 (Sheldrick, 1990)'
_diffrn_ambient_temperature 298(2)
_diffrn_detector_area_resol_mean 0.3
_diffrn_measured_fraction_theta_full 0.996
_diffrn_measured_fraction_theta_max 0.996
_diffrn_measurement_device_type 'CCD AREA DETECTOR'
_diffrn_measurement_method OMEGA-SCAN
_diffrn_radiation_monochromator graphite
_diffrn_radiation_source 'fine-focus sealed tube'
_diffrn_radiation_type MoK\a
_diffrn_radiation_wavelength 0.71073
_diffrn_reflns_av_R_equivalents 0.0426
_diffrn_reflns_av_sigmaI/netI 0.0532
_diffrn_reflns_limit_h_max 12
_diffrn_reflns_limit_h_min -11
_diffrn_reflns_limit_k_max 14
_diffrn_reflns_limit_k_min -14
_diffrn_reflns_limit_l_max 15
_diffrn_reflns_limit_l_min -14
_diffrn_reflns_number 14028
_diffrn_reflns_theta_full 24.81
_diffrn_reflns_theta_max 24.81
_diffrn_reflns_theta_min 1.67
_exptl_absorpt_coefficient_mu 1.999
_exptl_absorpt_correction_T_max 0.7954
_exptl_absorpt_correction_T_min 0.4470
_exptl_absorpt_correction_type multi-scan
_exptl_absorpt_process_details SADABS
_exptl_crystal_colour RED
_exptl_crystal_density_diffrn 1.578
_exptl_crystal_density_method 'not measured'
_exptl_crystal_description BLOCK
_exptl_crystal_F_000 742
_exptl_crystal_size_max 0.48
_exptl_crystal_size_mid 0.22
_exptl_crystal_size_min 0.12
_refine_diff_density_max 0.662
_refine_diff_density_min -0.445
_refine_diff_density_rms 0.071
_refine_ls_extinction_method none
_refine_ls_goodness_of_fit_ref 0.942
_refine_ls_hydrogen_treatment constr
_refine_ls_matrix_type full
_refine_ls_number_parameters 361
_refine_ls_number_reflns 5144
_refine_ls_number_restraints 0
_refine_ls_restrained_S_all 0.942
_refine_ls_R_factor_all 0.0731
_refine_ls_R_factor_gt 0.0474
_refine_ls_shift/su_max 0.003
_refine_ls_shift/su_mean 0.000
_refine_ls_structure_factor_coef Fsqd
_refine_ls_weighting_details 'calc w=1/[\s^2^(Fo^2^)+(0.1000P)^2^+0.3580P] where P=(Fo^2^+2Fc^2^)/3'
_refine_ls_weighting_scheme calc
_refine_ls_wR_factor_gt 0.1338
_refine_ls_wR_factor_ref 0.1546
_reflns_number_gt 3557
_reflns_number_total 5144
_reflns_threshold_expression >2sigma(I)
_cod_data_source_file ic100179q_si_002.cif
_cod_data_source_block Comp-1
_cod_depositor_comments
;
The following automatic conversions were performed:

'_symmetry_cell_setting' value 'TRICLINIC' changed to 'triclinic'
according to the built-in table from CIF Core dictionary named
'cif_core.dic' version 2.4.1 from
2010-06-29.

'_exptl_absorpt_correction_type' value 'MULTI-SCAN'
changed to 'multi-scan' according to the built-in table from CIF Core
dictionary named 'cif_core.dic' version 2.4.1 from 2010-06-29.

Automatic conversion script
Id: cif_fix_values 1646 2011-03-28 12:23:43Z adriana 
;
_cod_database_code 4315598

loop_
_symmetry_equiv_pos_as_xyz
'x, y, z'
'-x, -y, -z'

loop_
_atom_site_label
_atom_site_type_symbol
_atom_site_fract_x
_atom_site_fract_y
_atom_site_fract_z
_atom_site_U_iso_or_equiv
_atom_site_adp_type
_atom_site_occupancy
_atom_site_symmetry_multiplicity
_atom_site_calc_flag
_atom_site_refinement_flags
_atom_site_disorder_assembly
_atom_site_disorder_group
Ni1 Ni 0.35864(7) 1.03841(6) 1.12173(5) 0.0563(2) Uani 1 1 d . . .
Ni2 Ni 0.27153(6) 0.83657(5) 0.89939(5) 0.0537(2) Uani 1 1 d . . .
Ni3 Ni 0.15330(7) 1.04428(6) 0.94302(6) 0.0575(2) Uani 1 1 d . . .
N4 N 0.1491(4) 0.8380(4) 0.7946(4) 0.0580(10) Uani 1 1 d . . .
N2 N 0.4212(4) 0.9119(4) 1.0964(3) 0.0551(10) Uani 1 1 d . . .
N6 N 0.2121(4) 1.1666(4) 1.0714(4) 0.0596(11) Uani 1 1 d . . .
N1 N 0.4626(4) 1.0853(4) 1.2608(3) 0.0600(11) Uani 1 1 d . . .
N5 N 0.0531(4) 1.1369(4) 0.9110(4) 0.0620(11) Uani 1 1 d . . .
N3 N 0.2683(4) 0.6947(4) 0.7939(4) 0.0596(11) Uani 1 1 d . . .
O2 O 0.0940(4) 0.9252(3) 0.8087(3) 0.0714(10) Uani 1 1 d . . .
O1 O 0.3906(4) 0.8244(3) 1.0012(3) 0.0676(10) Uani 1 1 d . . .
O3 O 0.2996(4) 1.1690(3) 1.1512(3) 0.0697(10) Uani 1 1 d . . .
O4 O 0.2586(5) 0.9720(4) 0.9884(4) 0.0980(16) Uani 1 1 d . . .
C2 C 0.5210(5) 1.0104(5) 1.2724(4) 0.0603(13) Uani 1 1 d . . .
C3 C 0.4994(5) 0.9081(5) 1.1763(4) 0.0578(13) Uani 1 1 d . . .
C4 C 0.5541(6) 0.8088(5) 1.1641(5) 0.0745(16) Uani 1 1 d . . .
H4A H 0.4880 0.7381 1.1184 0.112 Uiso 1 1 calc R . .
H4B H 0.5708 0.8024 1.2352 0.112 Uiso 1 1 calc R . .
H4C H 0.6389 0.8219 1.1308 0.112 Uiso 1 1 calc R . .
C1 C 0.6059(6) 1.0226(6) 1.3743(5) 0.0824(18) Uani 1 1 d . . .
H1A H 0.6059 1.0921 1.4315 0.124 Uiso 1 1 calc R . .
H1B H 0.6989 1.0271 1.3583 0.124 Uiso 1 1 calc R . .
H1C H 0.5670 0.9562 1.3981 0.124 Uiso 1 1 calc R . .
C9 C 0.1841(6) 0.6656(5) 0.7046(5) 0.0661(14) Uani 1 1 d . . .
C10 C 0.1148(5) 0.7505(5) 0.7038(4) 0.0627(13) Uani 1 1 d . . .
C11 C 0.0159(7) 0.7412(6) 0.6116(5) 0.093(2) Uani 1 1 d . . .
H11A H -0.0312 0.7982 0.6370 0.139 Uiso 1 1 calc R . .
H11B H -0.0502 0.6647 0.5874 0.139 Uiso 1 1 calc R . .
H11C H 0.0661 0.7546 0.5515 0.139 Uiso 1 1 calc R . .
C8 C 0.1604(7) 0.5563(5) 0.6087(5) 0.097(2) Uani 1 1 d . . .
H8A H 0.2272 0.5188 0.6168 0.145 Uiso 1 1 calc R . .
H8B H 0.1695 0.5756 0.5418 0.145 Uiso 1 1 calc R . .
H8C H 0.0692 0.5048 0.6060 0.145 Uiso 1 1 calc R . .
C16 C 0.0721(6) 1.2351(5) 0.9863(5) 0.0671(15) Uani 1 1 d . . .
C15 C 0.0063(7) 1.3285(6) 0.9865(6) 0.0873(19) Uani 1 1 d . . .
H15A H -0.0727 1.2954 0.9325 0.131 Uiso 1 1 calc R . .
H15B H 0.0721 1.3907 0.9692 0.131 Uiso 1 1 calc R . .
H15C H -0.0220 1.3582 1.0579 0.131 Uiso 1 1 calc R . .
C17 C 0.1665(6) 1.2552(5) 1.0816(5) 0.0663(14) Uani 1 1 d . . .
C18 C 0.2104(7) 1.3615(6) 1.1802(6) 0.095(2) Uani 1 1 d . . .
H18A H 0.2813 1.3562 1.2261 0.142 Uiso 1 1 calc R . .
H18B H 0.1328 1.3680 1.2207 0.142 Uiso 1 1 calc R . .
H18C H 0.2455 1.4290 1.1574 0.142 Uiso 1 1 calc R . .
C12 C 0.3510(6) 0.6214(5) 0.8088(5) 0.0671(14) Uani 1 1 d . . .
H12A H 0.4380 0.6709 0.8518 0.080 Uiso 1 1 calc R . .
H12B H 0.3710 0.5783 0.7375 0.080 Uiso 1 1 calc R . .
C5 C 0.4719(6) 1.1941(5) 1.3492(5) 0.0749(16) Uani 1 1 d . . .
H5A H 0.4755 1.2548 1.3171 0.090 Uiso 1 1 calc R . .
H5B H 0.5568 1.2181 1.3969 0.090 Uiso 1 1 calc R . .
C6 C 0.3511(6) 1.1810(6) 1.4168(5) 0.0849(18) Uani 1 1 d . . .
H6A H 0.3534 1.1270 1.4559 0.102 Uiso 1 1 calc R . .
H6B H 0.2656 1.1490 1.3684 0.102 Uiso 1 1 calc R . .
C14 C 0.3617(8) 0.4625(7) 0.8820(8) 0.122(3) Uani 1 1 d . . .
H14A H 0.3790 0.4169 0.8118 0.184 Uiso 1 1 calc R . .
H14B H 0.3117 0.4116 0.9202 0.184 Uiso 1 1 calc R . .
H14C H 0.4479 0.5113 0.9246 0.184 Uiso 1 1 calc R . .
C13 C 0.2770(6) 0.5379(5) 0.8655(6) 0.0835(18) Uani 1 1 d . . .
H13A H 0.1903 0.4882 0.8222 0.100 Uiso 1 1 calc R . .
H13B H 0.2563 0.5811 0.9365 0.100 Uiso 1 1 calc R . .
Cl1 Cl 0.2404(2) 0.68362(17) 0.31937(17) 0.0986(5) Uani 1 1 d . . .
C7 C 0.3549(9) 1.2989(8) 1.5001(7) 0.145(4) Uani 1 1 d . . .
H7A H 0.4415 1.3326 1.5455 0.218 Uiso 1 1 calc R . .
H7B H 0.2809 1.2874 1.5453 0.218 Uiso 1 1 calc R . .
H7C H 0.3447 1.3503 1.4613 0.218 Uiso 1 1 calc R . .
O5 O 0.2846(10) 0.8017(7) 0.3487(9) 0.250(5) Uani 1 1 d . . .
O7 O 0.2203(12) 0.6474(8) 0.2111(7) 0.245(5) Uani 1 1 d . . .
O8 O 0.1238(12) 0.6327(10) 0.3436(11) 0.315(8) Uani 1 1 d . . .
O6 O 0.3323(13) 0.6470(10) 0.3439(13) 0.336(8) Uani 1 1 d . . .
C19 C -0.0382(6) 1.1002(6) 0.8080(5) 0.0773(17) Uani 1 1 d . . .
H19A H -0.1048 1.1428 0.8201 0.093 Uiso 1 1 calc R . .
H19B H -0.0889 1.0181 0.7893 0.093 Uiso 1 1 calc R . .
C20 C 0.0392(8) 1.1204(8) 0.7128(6) 0.110(3) Uani 1 1 d . . .
H20 H 0.1085 1.0800 0.7085 0.132 Uiso 1 1 calc R . .
C21A C -0.0270(14) 1.0797(12) 0.6074(11) 0.107(4) Uiso 0.56 1 d P . .
H21A H -0.1030 1.1098 0.6068 0.161 Uiso 0.56 1 calc PR . .
H21B H -0.0606 0.9961 0.5834 0.161 Uiso 0.56 1 calc PR . .
H21C H 0.0368 1.1048 0.5587 0.161 Uiso 0.56 1 calc PR . .
C21B C 0.1010(18) 1.2137(16) 0.7124(15) 0.107(5) Uiso 0.44 1 d P . .
H21D H 0.0718 1.2249 0.6464 0.160 Uiso 0.44 1 calc PR . .
H21E H 0.1978 1.2221 0.7151 0.160 Uiso 0.44 1 calc PR . .
H21F H 0.0841 1.2707 0.7752 0.160 Uiso 0.44 1 calc PR . .

loop_
_atom_site_aniso_label
_atom_site_aniso_U_11
_atom_site_aniso_U_22
_atom_site_aniso_U_33
_atom_site_aniso_U_23
_atom_site_aniso_U_13
_atom_site_aniso_U_12
Ni1 0.0657(4) 0.0534(4) 0.0540(4) 0.0178(3) 0.0034(3) 0.0244(3)
Ni2 0.0618(4) 0.0483(4) 0.0554(4) 0.0178(3) 0.0010(3) 0.0223(3)
Ni3 0.0663(4) 0.0547(4) 0.0622(4) 0.0249(3) 0.0064(3) 0.0282(3)
N4 0.064(2) 0.056(3) 0.058(3) 0.020(2) 0.000(2) 0.021(2)
N2 0.058(2) 0.055(2) 0.054(2) 0.016(2) 0.0033(19) 0.020(2)
N6 0.067(3) 0.052(3) 0.069(3) 0.026(2) 0.015(2) 0.026(2)
N1 0.059(2) 0.061(3) 0.055(3) 0.019(2) 0.007(2) 0.012(2)
N5 0.062(3) 0.062(3) 0.078(3) 0.037(3) 0.019(2) 0.029(2)
N3 0.064(3) 0.051(2) 0.067(3) 0.020(2) 0.006(2) 0.021(2)
O2 0.086(3) 0.067(2) 0.073(2) 0.022(2) -0.006(2) 0.042(2)
O1 0.086(2) 0.062(2) 0.061(2) 0.0129(19) -0.0055(18) 0.0394(19)
O3 0.091(3) 0.061(2) 0.063(2) 0.0154(19) 0.003(2) 0.036(2)
O4 0.149(4) 0.077(3) 0.075(3) -0.001(2) -0.038(3) 0.073(3)
C2 0.055(3) 0.074(4) 0.059(3) 0.033(3) 0.008(2) 0.018(3)
C3 0.054(3) 0.067(3) 0.059(3) 0.026(3) 0.004(2) 0.022(2)
C4 0.073(4) 0.082(4) 0.082(4) 0.034(3) -0.004(3) 0.037(3)
C1 0.082(4) 0.109(5) 0.060(4) 0.031(4) -0.006(3) 0.031(4)
C9 0.070(3) 0.056(3) 0.064(3) 0.017(3) -0.004(3) 0.012(3)
C10 0.068(3) 0.054(3) 0.061(3) 0.015(3) -0.007(3) 0.016(3)
C11 0.104(5) 0.091(5) 0.078(4) 0.014(4) -0.023(4) 0.037(4)
C8 0.116(5) 0.066(4) 0.087(5) -0.006(3) -0.026(4) 0.031(4)
C16 0.071(3) 0.070(4) 0.085(4) 0.046(3) 0.030(3) 0.037(3)
C15 0.093(4) 0.084(4) 0.121(6) 0.056(4) 0.035(4) 0.055(4)
C17 0.080(4) 0.052(3) 0.074(4) 0.025(3) 0.026(3) 0.026(3)
C18 0.120(5) 0.077(4) 0.099(5) 0.021(4) 0.024(4) 0.054(4)
C12 0.075(3) 0.059(3) 0.074(4) 0.025(3) 0.012(3) 0.028(3)
C5 0.084(4) 0.073(4) 0.063(3) 0.017(3) 0.000(3) 0.022(3)
C6 0.083(4) 0.109(5) 0.064(4) 0.019(4) 0.013(3) 0.042(4)
C14 0.118(6) 0.131(7) 0.178(8) 0.104(7) 0.029(6) 0.069(5)
C13 0.080(4) 0.075(4) 0.114(5) 0.045(4) 0.021(4) 0.036(3)
Cl1 0.1038(13) 0.0894(13) 0.0930(13) 0.0172(10) -0.0036(10) 0.0289(11)
C7 0.130(7) 0.176(9) 0.092(6) -0.029(6) 0.003(5) 0.069(6)
O5 0.251(10) 0.093(5) 0.300(12) -0.029(6) 0.029(9) -0.003(6)
O7 0.377(14) 0.196(9) 0.113(6) 0.016(6) -0.058(7) 0.055(9)
O8 0.264(12) 0.268(13) 0.394(17) 0.137(12) 0.203(12) 0.019(9)
O6 0.296(13) 0.257(13) 0.457(19) 0.141(13) -0.213(13) 0.070(10)
C19 0.062(3) 0.095(5) 0.097(5) 0.052(4) 0.004(3) 0.035(3)
C20 0.104(5) 0.164(8) 0.096(5) 0.072(6) 0.017(4) 0.061(6)

loop_
_atom_type_symbol
_atom_type_description
_atom_type_scat_dispersion_real
_atom_type_scat_dispersion_imag
_atom_type_scat_source
C C 0.0033 0.0016 'International Tables Vol C Tables 4.2.6.8 and 6.1.1.4'
H H 0.0000 0.0000 'International Tables Vol C Tables 4.2.6.8 and 6.1.1.4'
N N 0.0061 0.0033 'International Tables Vol C Tables 4.2.6.8 and 6.1.1.4'
O O 0.0106 0.0060 'International Tables Vol C Tables 4.2.6.8 and 6.1.1.4'
Cl Cl 0.1484 0.1585 'International Tables Vol C Tables 4.2.6.8 and 6.1.1.4'
Ni Ni 0.3393 1.1124 'International Tables Vol C Tables 4.2.6.8 and 6.1.1.4'

loop_
_geom_angle_atom_site_label_1
_geom_angle_atom_site_label_2
_geom_angle_atom_site_label_3
_geom_angle
_geom_angle_site_symmetry_1
_geom_angle_site_symmetry_3
_geom_angle_publ_flag
O4 Ni1 N2 89.73(18) . . ?
O4 Ni1 O3 92.08(17) . . ?
N2 Ni1 O3 178.15(19) . . ?
O4 Ni1 N1 171.47(19) . . ?
N2 Ni1 N1 82.45(19) . . ?
O3 Ni1 N1 95.77(19) . . ?
O4 Ni2 N4 90.06(18) . . ?
O4 Ni2 O1 93.27(17) . . ?
N4 Ni2 O1 176.20(18) . . ?
O4 Ni2 N3 172.93(18) . . ?
N4 Ni2 N3 82.90(19) . . ?
O1 Ni2 N3 93.76(17) . . ?
O4 Ni3 N6 89.53(19) . . ?
O4 Ni3 O2 92.66(17) . . ?
N6 Ni3 O2 177.16(17) . . ?
O4 Ni3 N5 172.8(2) . . ?
N6 Ni3 N5 83.3(2) . . ?
O2 Ni3 N5 94.48(19) . . ?
C10 N4 O2 119.4(4) . . ?
C10 N4 Ni2 117.9(4) . . ?
O2 N4 Ni2 122.7(3) . . ?
C3 N2 O1 119.2(4) . . ?
C3 N2 Ni1 117.9(4) . . ?
O1 N2 Ni1 122.9(3) . . ?
C17 N6 O3 120.4(5) . . ?
C17 N6 Ni3 116.4(4) . . ?
O3 N6 Ni3 123.2(3) . . ?
C2 N1 C5 122.7(5) . . ?
C2 N1 Ni1 114.0(4) . . ?
C5 N1 Ni1 123.2(4) . . ?
C16 N5 C19 122.7(5) . . ?
C16 N5 Ni3 114.1(4) . . ?
C19 N5 Ni3 123.2(4) . . ?
C9 N3 C12 122.4(5) . . ?
C9 N3 Ni2 113.7(4) . . ?
C12 N3 Ni2 123.9(4) . . ?
N4 O2 Ni3 114.3(3) . . ?
N2 O1 Ni2 114.6(3) . . ?
N6 O3 Ni1 114.8(3) . . ?
Ni2 O4 Ni3 120.2(2) . . ?
Ni2 O4 Ni1 119.3(2) . . ?
Ni3 O4 Ni1 120.4(2) . . ?
N1 C2 C3 114.6(5) . . ?
N1 C2 C1 125.7(5) . . ?
C3 C2 C1 119.7(5) . . ?
N2 C3 C2 111.0(5) . . ?
N2 C3 C4 122.0(5) . . ?
C2 C3 C4 127.0(5) . . ?
C3 C4 H4A 109.5 . . ?
C3 C4 H4B 109.5 . . ?
H4A C4 H4B 109.5 . . ?
C3 C4 H4C 109.5 . . ?
H4A C4 H4C 109.5 . . ?
H4B C4 H4C 109.5 . . ?
C2 C1 H1A 109.5 . . ?
C2 C1 H1B 109.5 . . ?
H1A C1 H1B 109.5 . . ?
C2 C1 H1C 109.5 . . ?
H1A C1 H1C 109.5 . . ?
H1B C1 H1C 109.5 . . ?
N3 C9 C10 114.3(5) . . ?
N3 C9 C8 124.7(5) . . ?
C10 C9 C8 121.0(5) . . ?
N4 C10 C9 111.1(5) . . ?
N4 C10 C11 123.2(5) . . ?
C9 C10 C11 125.7(5) . . ?
C10 C11 H11A 109.5 . . ?
C10 C11 H11B 109.5 . . ?
H11A C11 H11B 109.5 . . ?
C10 C11 H11C 109.5 . . ?
H11A C11 H11C 109.5 . . ?
H11B C11 H11C 109.5 . . ?
C9 C8 H8A 109.5 . . ?
C9 C8 H8B 109.5 . . ?
H8A C8 H8B 109.5 . . ?
C9 C8 H8C 109.5 . . ?
H8A C8 H8C 109.5 . . ?
H8B C8 H8C 109.5 . . ?
N5 C16 C17 114.3(5) . . ?
N5 C16 C15 127.2(6) . . ?
C17 C16 C15 118.5(6) . . ?
C16 C15 H15A 109.5 . . ?
C16 C15 H15B 109.5 . . ?
H15A C15 H15B 109.5 . . ?
C16 C15 H15C 109.5 . . ?
H15A C15 H15C 109.5 . . ?
H15B C15 H15C 109.5 . . ?
N6 C17 C16 111.9(5) . . ?
N6 C17 C18 121.7(6) . . ?
C16 C17 C18 126.5(5) . . ?
C17 C18 H18A 109.5 . . ?
C17 C18 H18B 109.5 . . ?
H18A C18 H18B 109.5 . . ?
C17 C18 H18C 109.5 . . ?
H18A C18 H18C 109.5 . . ?
H18B C18 H18C 109.5 . . ?
N3 C12 C13 111.6(4) . . ?
N3 C12 H12A 109.3 . . ?
C13 C12 H12A 109.3 . . ?
N3 C12 H12B 109.3 . . ?
C13 C12 H12B 109.3 . . ?
H12A C12 H12B 108.0 . . ?
N1 C5 C6 112.2(5) . . ?
N1 C5 H5A 109.2 . . ?
C6 C5 H5A 109.2 . . ?
N1 C5 H5B 109.2 . . ?
C6 C5 H5B 109.2 . . ?
H5A C5 H5B 107.9 . . ?
C5 C6 C7 111.1(6) . . ?
C5 C6 H6A 109.4 . . ?
C7 C6 H6A 109.4 . . ?
C5 C6 H6B 109.4 . . ?
C7 C6 H6B 109.4 . . ?
H6A C6 H6B 108.0 . . ?
C13 C14 H14A 109.5 . . ?
C13 C14 H14B 109.5 . . ?
H14A C14 H14B 109.5 . . ?
C13 C14 H14C 109.5 . . ?
H14A C14 H14C 109.5 . . ?
H14B C14 H14C 109.5 . . ?
C12 C13 C14 112.1(5) . . ?
C12 C13 H13A 109.2 . . ?
C14 C13 H13A 109.2 . . ?
C12 C13 H13B 109.2 . . ?
C14 C13 H13B 109.2 . . ?
H13A C13 H13B 107.9 . . ?
O6 Cl1 O8 112.2(9) . . ?
O6 Cl1 O7 106.5(9) . . ?
O8 Cl1 O7 101.5(8) . . ?
O6 Cl1 O5 110.9(7) . . ?
O8 Cl1 O5 119.4(7) . . ?
O7 Cl1 O5 104.8(7) . . ?
C6 C7 H7A 109.5 . . ?
C6 C7 H7B 109.5 . . ?
H7A C7 H7B 109.5 . . ?
C6 C7 H7C 109.5 . . ?
H7A C7 H7C 109.5 . . ?
H7B C7 H7C 109.5 . . ?
N5 C19 C20 113.0(5) . . ?
N5 C19 H19A 109.0 . . ?
C20 C19 H19A 109.0 . . ?
N5 C19 H19B 109.0 . . ?
C20 C19 H19B 109.0 . . ?
H19A C19 H19B 107.8 . . ?
C21B C20 C21A 97.3(12) . . ?
C21B C20 C19 122.1(13) . . ?
C21A C20 C19 121.1(8) . . ?
C21B C20 H20 104.8 . . ?
C21A C20 H20 104.8 . . ?
C19 C20 H20 104.8 . . ?
C20 C21A H21A 109.5 . . ?
C20 C21A H21B 109.5 . . ?
H21A C21A H21B 109.5 . . ?
C20 C21A H21C 109.5 . . ?
H21A C21A H21C 109.5 . . ?
H21B C21A H21C 109.5 . . ?
C20 C21B H21D 109.5 . . ?
C20 C21B H21E 109.5 . . ?
H21D C21B H21E 109.5 . . ?
C20 C21B H21F 109.5 . . ?
H21D C21B H21F 109.5 . . ?
H21E C21B H21F 109.5 . . ?

loop_
_geom_bond_atom_site_label_1
_geom_bond_atom_site_label_2
_geom_bond_distance
_geom_bond_site_symmetry_2
_geom_bond_publ_flag
Ni1 O4 1.809(4) . ?
Ni1 N2 1.836(4) . ?
Ni1 O3 1.859(4) . ?
Ni1 N1 1.903(4) . ?
Ni2 O4 1.791(4) . ?
Ni2 N4 1.838(4) . ?
Ni2 O1 1.849(4) . ?
Ni2 N3 1.884(4) . ?
Ni3 O4 1.797(4) . ?
Ni3 N6 1.834(5) . ?
Ni3 O2 1.866(4) . ?
Ni3 N5 1.894(4) . ?
N4 C10 1.300(7) . ?
N4 O2 1.346(5) . ?
N2 C3 1.315(6) . ?
N2 O1 1.336(5) . ?
N6 C17 1.308(7) . ?
N6 O3 1.341(6) . ?
N1 C2 1.303(7) . ?
N1 C5 1.471(7) . ?
N5 C16 1.282(7) . ?
N5 C19 1.478(7) . ?
N3 C9 1.315(7) . ?
N3 C12 1.475(7) . ?
C2 C3 1.451(8) . ?
C2 C1 1.506(7) . ?
C3 C4 1.488(7) . ?
C4 H4A 0.9600 . ?
C4 H4B 0.9600 . ?
C4 H4C 0.9600 . ?
C1 H1A 0.9600 . ?
C1 H1B 0.9600 . ?
C1 H1C 0.9600 . ?
C9 C10 1.453(8) . ?
C9 C8 1.500(8) . ?
C10 C11 1.503(8) . ?
C11 H11A 0.9600 . ?
C11 H11B 0.9600 . ?
C11 H11C 0.9600 . ?
C8 H8A 0.9600 . ?
C8 H8B 0.9600 . ?
C8 H8C 0.9600 . ?
C16 C17 1.463(8) . ?
C16 C15 1.521(7) . ?
C15 H15A 0.9600 . ?
C15 H15B 0.9600 . ?
C15 H15C 0.9600 . ?
C17 C18 1.489(8) . ?
C18 H18A 0.9600 . ?
C18 H18B 0.9600 . ?
C18 H18C 0.9600 . ?
C12 C13 1.495(7) . ?
C12 H12A 0.9700 . ?
C12 H12B 0.9700 . ?
C5 C6 1.511(8) . ?
C5 H5A 0.9700 . ?
C5 H5B 0.9700 . ?
C6 C7 1.539(9) . ?
C6 H6A 0.9700 . ?
C6 H6B 0.9700 . ?
C14 C13 1.520(8) . ?
C14 H14A 0.9600 . ?
C14 H14B 0.9600 . ?
C14 H14C 0.9600 . ?
C13 H13A 0.9700 . ?
C13 H13B 0.9700 . ?
Cl1 O6 1.237(9) . ?
Cl1 O8 1.267(8) . ?
Cl1 O7 1.318(8) . ?
Cl1 O5 1.359(8) . ?
C7 H7A 0.9600 . ?
C7 H7B 0.9600 . ?
C7 H7C 0.9600 . ?
C19 C20 1.507(9) . ?
C19 H19A 0.9700 . ?
C19 H19B 0.9700 . ?
C20 C21B 1.168(17) . ?
C20 C21A 1.382(15) . ?
C20 H20 0.9800 . ?
C21A H21A 0.9600 . ?
C21A H21B 0.9600 . ?
C21A H21C 0.9600 . ?
C21B H21D 0.9600 . ?
C21B H21E 0.9600 . ?
C21B H21F 0.9600 . ?
